data_7108626
loop_
_publ_author_name
'Zi Liu'
'Guang-Peng Fan'
'Guan-Wu Wang'

_publ_section_title
;
 Unexpected manganese(III) acetate-mediated reactions of beta-enamino
 carbonyl compounds with 1-(pyridin-2-yl)-enones under mechanical milling
 conditions
;
_journal_name_full Chem.Commun.
_journal_page_first 11665
_journal_paper_doi 10.1039/c2cc36360g
_journal_volume 48
_journal_year 2012
_chemical_formula_sum 'C23 H21 N O3'
_chemical_formula_weight 359.41
_chemical_name_systematic
;
?
;
_space_group_IT_number 14
_symmetry_cell_setting monoclinic
_symmetry_space_group_name_Hall '-P 2ybc'
_symmetry_space_group_name_H-M 'P 1 21/c 1'
_atom_sites_solution_hydrogens geom
_atom_sites_solution_primary direct
_atom_sites_solution_secondary difmap
_audit_creation_method SHELXL-97
_cell_angle_alpha 90.00
_cell_angle_beta 93.197(3)
_cell_angle_gamma 90.00
_cell_formula_units_Z 4
_cell_length_a 18.5722(6)
_cell_length_b 6.3147(3)
_cell_length_c 16.7573(7)
_cell_measurement_reflns_used 2942
_cell_measurement_temperature 290(2)
_cell_measurement_theta_max 69.3958
_cell_measurement_theta_min 3.4550
_cell_volume 1962.20(14)
_computing_cell_refinement 'CrysAlisPro (Oxford Diffraction Ltd.)'
_computing_data_collection 'CrysAlisPro (Oxford Diffraction Ltd.)'
_computing_data_reduction 'CrysAlisPro (Oxford Diffraction Ltd.)'
_computing_molecular_graphics 'Ortep-3 (L. J. Farrugia, 2001)'
_computing_publication_material SHELXL-97
_computing_structure_refinement 'SHELXL-97 (Sheldrick, 1997)'
_computing_structure_solution 'SHELXS-97 (Sheldrick, 1997)'
_diffrn_ambient_temperature 290(2)
_diffrn_detector_area_resol_mean 15.9149
_diffrn_measured_fraction_theta_full 0.976
_diffrn_measured_fraction_theta_max 0.976
_diffrn_measurement_device_type 'Gemini S Ultra, Oxford Diffraction'
_diffrn_measurement_method '\w scans'
_diffrn_radiation_monochromator mirror
_diffrn_radiation_source 'Enhance Ultra (Cu) X-ray Source'
_diffrn_radiation_type CuK\a
_diffrn_radiation_wavelength 1.54184
_diffrn_reflns_av_R_equivalents 0.0261
_diffrn_reflns_av_sigmaI/netI 0.0284
_diffrn_reflns_limit_h_max 22
_diffrn_reflns_limit_h_min -20
_diffrn_reflns_limit_k_max 7
_diffrn_reflns_limit_k_min -3
_diffrn_reflns_limit_l_max 20
_diffrn_reflns_limit_l_min -19
_diffrn_reflns_number 8531
_diffrn_reflns_theta_full 69.52
_diffrn_reflns_theta_max 69.52
_diffrn_reflns_theta_min 4.77
_exptl_absorpt_coefficient_mu 0.645
_exptl_absorpt_correction_T_max 0.8638
_exptl_absorpt_correction_T_min 0.7871
_exptl_absorpt_correction_type multi-scan
_exptl_absorpt_process_details
;
CrysAlisPro, Oxford Diffraction Ltd.,
Version 1.171.34.44 (release 25-10-2010 CrysAlis171 .NET)
(compiled Oct 25 2010,18:11:34)
Empirical absorption correction using spherical harmonics,
implemented in SCALE3 ABSPACK scaling algorithm.
;
_exptl_crystal_density_diffrn 1.217
_exptl_crystal_density_method 'not measured'
_exptl_crystal_F_000 760
_exptl_crystal_size_max 0.40
_exptl_crystal_size_mid 0.30
_exptl_crystal_size_min 0.24
_refine_diff_density_max 0.210
_refine_diff_density_min -0.152
_refine_diff_density_rms 0.032
_refine_ls_extinction_coef 0.0012(3)
_refine_ls_extinction_expression Fc^*^=kFc[1+0.001xFc^2^\l^3^/sin(2\q)]^-1/4^
_refine_ls_extinction_method SHELXL
_refine_ls_goodness_of_fit_ref 1.031
_refine_ls_hydrogen_treatment constr
_refine_ls_matrix_type full
_refine_ls_number_parameters 248
_refine_ls_number_reflns 3615
_refine_ls_number_restraints 0
_refine_ls_restrained_S_all 1.031
_refine_ls_R_factor_all 0.0694
_refine_ls_R_factor_gt 0.0503
_refine_ls_shift/su_max 0.000
_refine_ls_shift/su_mean 0.000
_refine_ls_structure_factor_coef Fsqd
_refine_ls_weighting_details 'calc w=1/[\s^2^(Fo^2^)+(0.0869P)^2^+0.0867P] where P=(Fo^2^+2Fc^2^)/3'
_refine_ls_weighting_scheme calc
_refine_ls_wR_factor_gt 0.1379
_refine_ls_wR_factor_ref 0.1614
_reflns_number_gt 2540
_reflns_number_total 3615
_reflns_threshold_expression >2sigma(I)
_cod_data_source_file c2cc36360g.txt
_cod_data_source_block 111123
_cod_original_sg_symbol_H-M 'P 21/c'
_cod_database_code 7108626

loop_
_symmetry_equiv_pos_as_xyz
'x, y, z'
'-x, y+1/2, -z+1/2'
'-x, -y, -z'
'x, -y-1/2, z-1/2'

loop_
_atom_site_label
_atom_site_type_symbol
_atom_site_fract_x
_atom_site_fract_y
_atom_site_fract_z
_atom_site_U_iso_or_equiv
_atom_site_adp_type
_atom_site_occupancy
_atom_site_symmetry_multiplicity
_atom_site_calc_flag
_atom_site_refinement_flags
O1 O 0.39089(6) 0.0468(3) 0.20563(8) 0.0733(4) Uani 1 1 d .
O2 O 0.20768(6) 0.3737(3) 0.32977(8) 0.0764(4) Uani 1 1 d .
N1 N 0.23536(9) -0.1475(3) 0.03465(10) 0.0728(5) Uani 1 1 d .
C10 C 0.30076(8) 0.2192(3) 0.25973(11) 0.0619(5) Uani 1 1 d .
O3 O 0.39407(8) -0.3224(3) 0.12841(11) 0.1073(6) Uani 1 1 d .
C4 C 0.19143(9) 0.0037(3) 0.19594(11) 0.0600(5) Uani 1 1 d .
C7 C 0.26912(9) 0.0548(3) 0.20929(11) 0.0616(5) Uani 1 1 d .
C9 C 0.37355(9) 0.2081(4) 0.25399(11) 0.0670(5) Uani 1 1 d .
C17 C 0.33652(10) -0.2284(4) 0.12546(12) 0.0722(6) Uani 1 1 d .
C11 C 0.27074(9) 0.3718(3) 0.31387(11) 0.0639(5) Uani 1 1 d .
C13 C 0.40133(10) 0.4497(4) 0.36683(12) 0.0727(6) Uani 1 1 d .
C8 C 0.32622(9) -0.0456(4) 0.17689(11) 0.0675(5) Uani 1 1 d .
C5 C 0.14350(10) 0.1554(4) 0.16589(13) 0.0735(6) Uani 1 1 d .
H5 H 0.1592 0.2933 0.1581 0.088 Uiso 1 1 calc R
C3 C 0.16518(10) -0.1960(4) 0.21037(14) 0.0774(6) Uani 1 1 d .
H3 H 0.1962 -0.2992 0.2321 0.093 Uiso 1 1 calc R
C14 C 0.42990(9) 0.3443(4) 0.29187(12) 0.0762(6) Uani 1 1 d .
H14A H 0.4436 0.4523 0.2544 0.091 Uiso 1 1 calc R
H14B H 0.4723 0.2602 0.3067 0.091 Uiso 1 1 calc R
C18 C 0.27692(10) -0.2984(3) 0.06846(11) 0.0662(5) Uani 1 1 d .
C1 C 0.04642(10) -0.0982(4) 0.16021(15) 0.0843(7) Uani 1 1 d .
C22 C 0.18429(13) -0.2122(5) -0.01918(14) 0.0882(7) Uani 1 1 d .
H22 H 0.1549 -0.1103 -0.0444 0.106 Uiso 1 1 calc R
C2 C 0.09360(11) -0.2452(4) 0.19304(16) 0.0870(7) Uani 1 1 d .
H2 H 0.0771 -0.3806 0.2039 0.104 Uiso 1 1 calc R
C12 C 0.32469(10) 0.5331(4) 0.34709(13) 0.0746(6) Uani 1 1 d .
H12B H 0.3065 0.5928 0.3954 0.090 Uiso 1 1 calc R
H12A H 0.3275 0.6472 0.3086 0.090 Uiso 1 1 calc R
C6 C 0.07223(11) 0.1026(4) 0.14744(15) 0.0857(7) Uani 1 1 d .
H6 H 0.0410 0.2054 0.1259 0.103 Uiso 1 1 calc R
C15 C 0.45019(13) 0.6358(4) 0.39246(17) 0.0994(9) Uani 1 1 d .
H15A H 0.4509 0.7368 0.3497 0.149 Uiso 1 1 calc R
H15C H 0.4982 0.5850 0.4050 0.149 Uiso 1 1 calc R
H15B H 0.4321 0.7023 0.4388 0.149 Uiso 1 1 calc R
C19 C 0.26898(14) -0.5110(4) 0.05109(14) 0.0855(6) Uani 1 1 d .
H H 0.2993 -0.6109 0.0762 0.103 Uiso 1 1 calc R
C16 C 0.40027(13) 0.2881(5) 0.43468(14) 0.0963(8) Uani 1 1 d .
H16B H 0.3815 0.3535 0.4809 0.145 Uiso 1 1 calc R
H16C H 0.4484 0.2387 0.4475 0.145 Uiso 1 1 calc R
H16A H 0.3702 0.1706 0.4182 0.145 Uiso 1 1 calc R
C20 C 0.21553(16) -0.5723(5) -0.00401(17) 0.1012(8) Uani 1 1 d .
H20 H 0.2087 -0.7144 -0.0169 0.121 Uiso 1 1 calc R
C21 C 0.17275(15) -0.4202(5) -0.03933(16) 0.1001(9) Uani 1 1 d .
H21 H 0.1360 -0.4570 -0.0768 0.120 Uiso 1 1 calc R
C23 C -0.03132(13) -0.1575(6) 0.1374(2) 0.1292(12) Uani 1 1 d .
H24B H -0.0628 -0.0488 0.1552 0.194 Uiso 1 1 calc R
H24C H -0.0427 -0.2894 0.1623 0.194 Uiso 1 1 calc R
H24A H -0.0376 -0.1718 0.0804 0.194 Uiso 1 1 calc R

loop_
_atom_site_aniso_label
_atom_site_aniso_U_11
_atom_site_aniso_U_22
_atom_site_aniso_U_33
_atom_site_aniso_U_23
_atom_site_aniso_U_13
_atom_site_aniso_U_12
O1 0.0378(6) 0.1075(12) 0.0742(8) -0.0164(8) -0.0005(5) 0.0002(6)
O2 0.0420(7) 0.1052(12) 0.0822(9) -0.0105(8) 0.0043(6) 0.0027(6)
N1 0.0645(10) 0.0805(12) 0.0722(10) 0.0043(9) -0.0069(8) -0.0089(8)
C10 0.0369(8) 0.0891(14) 0.0592(10) -0.0032(9) -0.0017(7) -0.0019(8)
O3 0.0652(10) 0.1356(16) 0.1193(14) -0.0309(12) -0.0106(9) 0.0311(10)
C4 0.0389(8) 0.0776(13) 0.0627(10) 0.0006(9) -0.0029(7) -0.0017(8)
C7 0.0407(9) 0.0826(13) 0.0609(10) 0.0025(9) -0.0027(7) 0.0003(8)
C9 0.0406(9) 0.0996(16) 0.0604(10) -0.0083(10) -0.0001(7) -0.0008(9)
C17 0.0517(10) 0.0944(16) 0.0704(11) -0.0042(10) 0.0014(8) 0.0082(10)
C11 0.0418(9) 0.0877(14) 0.0615(10) 0.0018(9) -0.0025(7) 0.0014(8)
C13 0.0455(9) 0.1058(17) 0.0661(11) -0.0102(11) -0.0035(8) -0.0092(10)
C8 0.0414(9) 0.0945(15) 0.0657(11) -0.0059(10) -0.0044(7) 0.0006(9)
C5 0.0479(10) 0.0788(14) 0.0926(14) 0.0014(11) -0.0065(9) 0.0018(9)
C3 0.0502(10) 0.0868(16) 0.0947(15) 0.0147(12) -0.0016(9) -0.0010(10)
C14 0.0395(9) 0.1149(18) 0.0734(12) -0.0118(12) -0.0031(8) -0.0073(10)
C18 0.0568(10) 0.0796(14) 0.0628(10) -0.0042(10) 0.0093(8) -0.0017(10)
C1 0.0441(10) 0.1070(19) 0.1010(16) -0.0128(13) -0.0035(10) -0.0082(11)
C22 0.0754(14) 0.1047(19) 0.0824(14) 0.0069(13) -0.0152(11) -0.0169(13)
C2 0.0567(12) 0.0893(16) 0.1151(19) 0.0060(13) 0.0039(11) -0.0143(11)
C12 0.0525(10) 0.0982(16) 0.0729(12) -0.0142(11) 0.0007(9) -0.0042(10)
C6 0.0456(10) 0.1004(18) 0.1092(17) 0.0016(13) -0.0137(10) 0.0093(11)
C15 0.0623(13) 0.135(2) 0.1001(17) -0.0330(16) -0.0018(11) -0.0236(14)
C19 0.0956(17) 0.0796(16) 0.0819(14) -0.0053(12) 0.0107(12) 0.0039(13)
C16 0.0732(14) 0.144(2) 0.0704(13) 0.0000(14) -0.0117(10) -0.0034(14)
C20 0.117(2) 0.0882(19) 0.0996(18) -0.0230(15) 0.0127(16) -0.0266(16)
C21 0.0973(18) 0.115(2) 0.0863(16) -0.0105(15) -0.0080(13) -0.0392(17)
C23 0.0507(13) 0.170(3) 0.164(3) -0.026(2) -0.0159(15) -0.0215(16)

loop_
_atom_type_symbol
_atom_type_description
_atom_type_scat_dispersion_real
_atom_type_scat_dispersion_imag
_atom_type_scat_source
C C 0.0181 0.0091 'International Tables Vol C Tables 4.2.6.8 and 6.1.1.4'
H H 0.0000 0.0000 'International Tables Vol C Tables 4.2.6.8 and 6.1.1.4'
O O 0.0492 0.0322 'International Tables Vol C Tables 4.2.6.8 and 6.1.1.4'
N N 0.0311 0.0180 'International Tables Vol C Tables 4.2.6.8 and 6.1.1.4'

loop_
_geom_angle_atom_site_label_1
_geom_angle_atom_site_label_2
_geom_angle_atom_site_label_3
_geom_angle
C9 O1 C8 107.01(13)
C18 N1 C22 116.2(2)
C9 C10 C7 107.17(17)
C9 C10 C11 119.59(17)
C7 C10 C11 133.14(15)
C3 C4 C5 118.08(17)
C3 C4 C7 121.54(18)
C5 C4 C7 120.35(18)
C8 C7 C10 105.39(15)
C8 C7 C4 127.31(19)
C10 C7 C4 127.29(17)
O1 C9 C10 110.58(16)
O1 C9 C14 120.78(15)
C10 C9 C14 128.64(19)
O3 C17 C8 120.24(19)
O3 C17 C18 120.0(2)
C8 C17 C18 119.78(17)
O2 C11 C10 123.38(18)
O2 C11 C12 122.63(19)
C10 C11 C12 113.97(15)
C16 C13 C15 109.61(18)
C16 C13 C12 109.81(17)
C15 C13 C12 108.9(2)
C16 C13 C14 109.7(2)
C15 C13 C14 109.52(17)
C12 C13 C14 109.24(15)
C7 C8 O1 109.81(18)
C7 C8 C17 136.73(18)
O1 C8 C17 113.31(15)
C6 C5 C4 120.2(2)
C6 C5 H5 119.9
C4 C5 H5 119.9
C4 C3 C2 121.0(2)
C4 C3 H3 119.5
C2 C3 H3 119.5
C9 C14 C13 109.58(15)
C9 C14 H14A 109.8
C13 C14 H14A 109.8
C9 C14 H14B 109.8
C13 C14 H14B 109.8
H14A C14 H14B 108.2
N1 C18 C19 123.6(2)
N1 C18 C17 116.94(19)
C19 C18 C17 119.4(2)
C2 C1 C6 117.77(19)
C2 C1 C23 120.8(2)
C6 C1 C23 121.5(2)
N1 C22 C21 123.7(3)
N1 C22 H22 118.1
C21 C22 H22 118.1
C1 C2 C3 121.3(2)
C1 C2 H2 119.4
C3 C2 H2 119.4
C11 C12 C13 115.8(2)
C11 C12 H12B 108.3
C13 C12 H12B 108.3
C11 C12 H12A 108.3
C13 C12 H12A 108.3
H12B C12 H12A 107.4
C1 C6 C5 121.6(2)
C1 C6 H6 119.2
C5 C6 H6 119.2
C13 C15 H15A 109.5
C13 C15 H15C 109.5
H15A C15 H15C 109.5
C13 C15 H15B 109.5
H15A C15 H15B 109.5
H15C C15 H15B 109.5
C20 C19 C18 118.7(2)
C20 C19 H 120.6
C18 C19 H 120.6
C13 C16 H16B 109.5
C13 C16 H16C 109.5
H16B C16 H16C 109.5
C13 C16 H16A 109.5
H16B C16 H16A 109.5
H16C C16 H16A 109.5
C21 C20 C19 118.5(3)
C21 C20 H20 120.8
C19 C20 H20 120.8
C20 C21 C22 119.3(2)
C20 C21 H21 120.3
C22 C21 H21 120.3
C1 C23 H24B 109.5
C1 C23 H24C 109.5
H24B C23 H24C 109.5
C1 C23 H24A 109.5
H24B C23 H24A 109.5
H24C C23 H24A 109.5

loop_
_geom_bond_atom_site_label_1
_geom_bond_atom_site_label_2
_geom_bond_distance
O1 C9 1.352(2)
O1 C8 1.397(2)
O2 C11 1.215(2)
N1 C18 1.333(3)
N1 C22 1.336(3)
C10 C9 1.362(2)
C10 C7 1.443(3)
C10 C11 1.456(3)
O3 C17 1.221(2)
C4 C3 1.379(3)
C4 C5 1.383(3)
C4 C7 1.483(2)
C7 C8 1.373(3)
C9 C14 1.471(3)
C17 C8 1.460(3)
C17 C18 1.488(3)
C11 C12 1.513(3)
C13 C16 1.529(3)
C13 C15 1.532(3)
C13 C12 1.536(3)
C13 C14 1.542(3)
C5 C6 1.383(3)
C5 H5 0.9300
C3 C2 1.380(3)
C3 H3 0.9300
C14 H14A 0.9700
C14 H14B 0.9700
C18 C19 1.380(3)
C1 C2 1.370(3)
C1 C6 1.377(3)
C1 C23 1.520(3)
C22 C21 1.370(4)
C22 H22 0.9300
C2 H2 0.9300
C12 H12B 0.9700
C12 H12A 0.9700
C6 H6 0.9300
C15 H15A 0.9600
C15 H15C 0.9600
C15 H15B 0.9600
C19 C20 1.373(3)
C19 H 0.9300
C16 H16B 0.9600
C16 H16C 0.9600
C16 H16A 0.9600
C20 C21 1.361(4)
C20 H20 0.9300
C21 H21 0.9300
C23 H24B 0.9600
C23 H24C 0.9600
C23 H24A 0.9600

loop_
_geom_torsion_atom_site_label_1
_geom_torsion_atom_site_label_2
_geom_torsion_atom_site_label_3
_geom_torsion_atom_site_label_4
_geom_torsion
C9 C10 C7 C8 0.5(2)
C11 C10 C7 C8 -175.8(2)
C9 C10 C7 C4 179.88(19)
C11 C10 C7 C4 3.7(4)
C3 C4 C7 C8 55.7(3)
C5 C4 C7 C8 -122.1(2)
C3 C4 C7 C10 -123.6(2)
C5 C4 C7 C10 58.6(3)
C8 O1 C9 C10 2.0(2)
C8 O1 C9 C14 -177.67(18)
C7 C10 C9 O1 -1.5(2)
C11 C10 C9 O1 175.29(18)
C7 C10 C9 C14 178.1(2)
C11 C10 C9 C14 -5.1(3)
C9 C10 C11 O2 -170.5(2)
C7 C10 C11 O2 5.3(4)
C9 C10 C11 C12 11.1(3)
C7 C10 C11 C12 -173.0(2)
C10 C7 C8 O1 0.8(2)
C4 C7 C8 O1 -178.67(17)
C10 C7 C8 C17 175.8(2)
C4 C7 C8 C17 -3.6(4)
C9 O1 C8 C7 -1.7(2)
C9 O1 C8 C17 -178.04(18)
O3 C17 C8 C7 -154.7(3)
C18 C17 C8 C7 26.2(4)
O3 C17 C8 O1 20.3(3)
C18 C17 C8 O1 -158.84(18)
C3 C4 C5 C6 -3.2(3)
C7 C4 C5 C6 174.8(2)
C5 C4 C3 C2 2.0(3)
C7 C4 C3 C2 -175.9(2)
O1 C9 C14 C13 -157.3(2)
C10 C9 C14 C13 23.1(3)
C16 C13 C14 C9 75.6(2)
C15 C13 C14 C9 -164.1(2)
C12 C13 C14 C9 -44.8(3)
C22 N1 C18 C19 -0.6(3)
C22 N1 C18 C17 176.94(18)
O3 C17 C18 N1 -143.8(2)
C8 C17 C18 N1 35.3(3)
O3 C17 C18 C19 33.8(3)
C8 C17 C18 C19 -147.0(2)
C18 N1 C22 C21 1.0(3)
C6 C1 C2 C3 -2.1(4)
C23 C1 C2 C3 176.8(3)
C4 C3 C2 C1 0.7(4)
O2 C11 C12 C13 144.06(19)
C10 C11 C12 C13 -37.6(2)
C16 C13 C12 C11 -64.9(2)
C15 C13 C12 C11 175.00(18)
C14 C13 C12 C11 55.4(2)
C2 C1 C6 C5 0.9(4)
C23 C1 C6 C5 -178.0(2)
C4 C5 C6 C1 1.8(4)
N1 C18 C19 C20 0.0(3)
C17 C18 C19 C20 -177.4(2)
C18 C19 C20 C21 0.2(4)
C19 C20 C21 C22 0.1(4)
N1 C22 C21 C20 -0.8(4)
